data_2223572
loop_
_publ_author_name
'Rizal, Mohd. Razali'
'Ng, Seik Weng'

_publ_section_title
Bis(\m-cyclohexane-1,3-dicarboxylato)-\k^3^<i>O</i>^1^:<i>O</i>^4^,<i>O</i>^4'^;\k^3^<i>O</i>^1^,<i>O</i>^1'^:<i>O</i>^4^-bis[aqua(1,10-phenanthroline-\k^2^<i>N</i>,<i>N</i>')zinc(II)]
_journal_coeditor_code TK2534
_journal_issue 10
_journal_name_full 'Acta Crystallographica Section E'
_journal_page_first m1178
_journal_paper_doi 10.1107/S1600536809035144
_journal_volume 65
_journal_year 2009
_chemical_formula_iupac '[Zn2 (C8 H10 O4)2 (C12 H8 N2)2 (H2 O)2]'
_chemical_formula_moiety 'C40 H40 N4 O10 Zn2'
_chemical_formula_sum 'C40 H40 N4 O10 Zn2'
_chemical_formula_weight 867.50
_chemical_name_systematic
;
Bis(\m-cyclohexane-1,3-dicarboxylato)-\k^3^<i>O</i>^1^:
<i>O</i>^4^,<i>O</i>^4'^;\k^3^<i>O</i>^1^,<i>O</i>^1'^:<i>O</i>^4^-
bis[aqua(1,10-phenanthroline-\k^2^<i>N</i>,<i>N</i>')zinc(II)]
;
_space_group_IT_number 14
_symmetry_cell_setting monoclinic
_symmetry_space_group_name_Hall '-P 2ybc'
_symmetry_space_group_name_H-M 'P 1 21/c 1'
_atom_sites_solution_hydrogens geom
_atom_sites_solution_primary direct
_atom_sites_solution_secondary difmap
_audit_creation_method SHELXL-97
_cell_angle_alpha 90
_cell_angle_beta 104.393(2)
_cell_angle_gamma 90
_cell_formula_units_Z 2
_cell_length_a 9.6172(2)
_cell_length_b 17.4722(5)
_cell_length_c 11.4822(3)
_cell_measurement_reflns_used 2661
_cell_measurement_temperature 100(2)
_cell_measurement_theta_max 26.3
_cell_measurement_theta_min 2.2
_cell_volume 1868.84(8)
_computing_cell_refinement 'SAINT (Bruker, 2007)'
_computing_data_collection 'APEX2 (Bruker, 2007)'
_computing_data_reduction 'SAINT (Bruker, 2007)'
_computing_molecular_graphics 'XSHELL (Sheldrick, 2008)'
_computing_publication_material 'publCIF (Westrip, 2009)'
_computing_structure_refinement 'SHELXL97 (Sheldrick, 2008)'
_computing_structure_solution 'SHELXS97 (Sheldrick, 2008)'
_diffrn_ambient_temperature 100(2)
_diffrn_measured_fraction_theta_full 0.999
_diffrn_measured_fraction_theta_max 0.999
_diffrn_measurement_device_type 'Bruker SMART APEX'
_diffrn_measurement_method \w
_diffrn_radiation_monochromator graphite
_diffrn_radiation_source 'fine-focus sealed tube'
_diffrn_radiation_type MoK\a
_diffrn_radiation_wavelength 0.71073
_diffrn_reflns_av_R_equivalents 0.032
_diffrn_reflns_av_sigmaI/netI 0.036
_diffrn_reflns_limit_h_max 11
_diffrn_reflns_limit_h_min -11
_diffrn_reflns_limit_k_max 20
_diffrn_reflns_limit_k_min -20
_diffrn_reflns_limit_l_max 13
_diffrn_reflns_limit_l_min -10
_diffrn_reflns_number 9952
_diffrn_reflns_theta_full 25.0
_diffrn_reflns_theta_max 25.0
_diffrn_reflns_theta_min 2.2
_diffrn_standards_decay_% 0
_diffrn_standards_interval_count 0
_diffrn_standards_interval_time 0
_diffrn_standards_number 0
_exptl_absorpt_coefficient_mu 1.349
_exptl_absorpt_correction_T_max 0.823
_exptl_absorpt_correction_T_min 0.774
_exptl_absorpt_correction_type multi-scan
_exptl_absorpt_process_details '(SADABS; Sheldrick, 1996)'
_exptl_crystal_colour Colorless
_exptl_crystal_density_diffrn 1.542
_exptl_crystal_density_method 'not measured'
_exptl_crystal_description Block
_exptl_crystal_F_000 896
_exptl_crystal_size_max 0.20
_exptl_crystal_size_mid 0.16
_exptl_crystal_size_min 0.15
_refine_diff_density_max 1.17
_refine_diff_density_min -0.51
_refine_ls_extinction_method none
_refine_ls_goodness_of_fit_ref 1.09
_refine_ls_hydrogen_treatment mixed
_refine_ls_matrix_type full
_refine_ls_number_parameters 261
_refine_ls_number_reflns 3289
_refine_ls_number_restraints 74
_refine_ls_restrained_S_all 1.19
_refine_ls_R_factor_all 0.083
_refine_ls_R_factor_gt 0.069
_refine_ls_shift/su_max 0.001
_refine_ls_shift/su_mean 0.001
_refine_ls_structure_factor_coef Fsqd
_refine_ls_weighting_details 'calc w=1/[\s^2^(Fo^2^)+(0.0653P)^2^+9.3251P] where P=(Fo^2^+2Fc^2^)/3'
_refine_ls_weighting_scheme calc
_refine_ls_wR_factor_gt 0.168
_refine_ls_wR_factor_ref 0.177
_reflns_number_gt 2706
_reflns_number_total 3289
_reflns_threshold_expression I>2\s(I)
_cod_data_source_file tk2534.cif
_cod_data_source_block I
_cod_depositor_comments
;
The following automatic conversions were performed:
'_symmetry_cell_setting' value 'Monoclinic' changed to 'monoclinic'
according to '/home/saulius/struct/CIF-dictionaries/cif_core.dic'
dictionary named 'cif_core.dic' version 2.4.1 from
2010-06-29.

'_exptl_absorpt_correction_type' value 'Multi-scan' changed
to 'multi-scan' according to
'/home/saulius/struct/CIF-dictionaries/cif_core.dic' dictionary named
'cif_core.dic' version 2.4.1 from 2010-06-29.

Automatic conversion script
Id: cif_fix_enum 1527 2010-12-29 10:47:43Z saulius 

The following automatic conversions were performed:

'_symmetry_cell_setting' value 'Monoclinic' changed to 'monoclinic'
according to /home/saulius/struct/CIF-dictionaries/cif_core.dic
dictionary named 'cif_core.dic' version 2.4.1 from
2010-06-29.

'_exptl_absorpt_correction_type' value 'Multi-scan'
changed to 'multi-scan' according to
/home/saulius/struct/CIF-dictionaries/cif_core.dic dictionary named
'cif_core.dic' version 2.4.1 from 2010-06-29.

Automatic conversion script
Id: cif_fix_values 1715 2011-07-08 13:25:40Z adriana 
;
_cod_original_sg_symbol_H-M 'P 21/c'
_cod_database_code 2223572
_cod_database_fobs_code 2223572

loop_
_symmetry_equiv_pos_as_xyz
'x, y, z'
'-x, y+1/2, -z+1/2'
'-x, -y, -z'
'x, -y-1/2, z-1/2'

loop_
_atom_site_type_symbol
_atom_site_label
_atom_site_fract_x
_atom_site_fract_y
_atom_site_fract_z
_atom_site_U_iso_or_equiv
_atom_site_adp_type
_atom_site_calc_flag
_atom_site_refinement_flags
_atom_site_occupancy
_atom_site_disorder_assembly
_atom_site_disorder_group
Zn Zn1 0.70076(7) 0.51170(4) 0.71412(7) 0.0348(3) Uani d . 1 . .
O O1 0.8609(5) 0.5855(3) 0.7036(5) 0.0516(13) Uani d . 1 . .
O O2 0.7359(6) 0.6719(3) 0.5775(5) 0.0541(14) Uani d . 1 . .
O O3 1.1660(5) 0.5852(3) 0.3118(4) 0.0461(12) Uani d . 1 . .
O O4 1.3286(4) 0.5440(3) 0.4667(4) 0.0414(11) Uani d . 1 . .
O O1w 0.5440(5) 0.5921(3) 0.6510(4) 0.0367(10) Uani d D 1 . .
H H11 0.593(7) 0.626(3) 0.627(7) 0.06(3) Uiso d D 1 . .
H H12 0.471(5) 0.572(4) 0.606(6) 0.05(2) Uiso d D 1 . .
N N1 0.5460(6) 0.4333(3) 0.7566(5) 0.0394(13) Uani d . 1 . .
N N2 0.7539(6) 0.5156(4) 0.9034(5) 0.0495(16) Uani d . 1 . .
C C1 1.1790(11) 0.7240(5) 0.4694(11) 0.085(3) Uani d . 1 . .
H H1A 1.1088 0.7318 0.3912 0.102 Uiso calc R 1 . .
H H1B 1.2750 0.7386 0.4598 0.102 Uiso calc R 1 . .
C C2 1.1393(10) 0.7760(5) 0.5650(11) 0.090(4) Uani d . 1 . .
H H2A 1.2152 0.7730 0.6410 0.108 Uiso calc R 1 . .
H H2B 1.1322 0.8298 0.5371 0.108 Uiso calc R 1 . .
C C3 0.9953(11) 0.7504(5) 0.5869(12) 0.096(4) Uani d . 1 . .
H H3A 0.9754 0.7809 0.6536 0.116 Uiso calc R 1 . .
H H3B 0.9179 0.7609 0.5139 0.116 Uiso calc R 1 . .
C C4 0.9932(9) 0.6721(5) 0.6155(10) 0.070(3) Uani d . 1 . .
H H4 1.0652 0.6653 0.6943 0.084 Uiso calc R 1 . .
C C5 1.0389(7) 0.6182(4) 0.5277(7) 0.0426(16) Uani d . 1 . .
H H5A 0.9630 0.6162 0.4516 0.051 Uiso calc R 1 . .
H H5B 1.0517 0.5659 0.5620 0.051 Uiso calc R 1 . .
C C6 1.1801(9) 0.6455(5) 0.5022(9) 0.064(2) Uani d . 1 . .
H H6 1.2534 0.6415 0.5808 0.077 Uiso calc R 1 . .
C C7 1.2268(6) 0.5891(4) 0.4205(6) 0.0369(15) Uani d . 1 . .
C C8 0.8505(7) 0.6411(4) 0.6334(8) 0.0499(19) Uani d . 1 . .
C C9 0.4467(8) 0.3928(4) 0.6845(8) 0.0502(18) Uani d U 1 . .
H H9 0.4302 0.4013 0.6004 0.060 Uiso calc R 1 . .
C C10 0.3633(9) 0.3378(5) 0.7238(10) 0.066(2) Uani d U 1 . .
H H10 0.2932 0.3094 0.6675 0.079 Uiso calc R 1 . .
C C11 0.3834(10) 0.3256(5) 0.8412(11) 0.074(3) Uani d U 1 . .
H H11A 0.3270 0.2884 0.8689 0.089 Uiso calc R 1 . .
C C12 0.4866(10) 0.3671(5) 0.9239(8) 0.068(3) Uani d U 1 . .
C C13 0.5188(13) 0.3622(6) 1.0544(11) 0.089(3) Uani d U 1 . .
H H13 0.4655 0.3274 1.0899 0.107 Uiso calc R 1 . .
C C14 0.6173(15) 0.4034(7) 1.1242(10) 0.094(4) Uani d U 1 . .
H H14 0.6321 0.3976 1.2086 0.113 Uiso calc R 1 . .
C C15 0.7051(12) 0.4574(6) 1.0810(8) 0.079(3) Uani d U 1 . .
C C16 0.8171(14) 0.5024(7) 1.1488(10) 0.096(4) Uani d U 1 . .
H H16 0.8410 0.4975 1.2338 0.115 Uiso calc R 1 . .
C C17 0.8914(12) 0.5518(7) 1.0997(10) 0.092(4) Uani d U 1 . .
H H17 0.9654 0.5822 1.1484 0.110 Uiso calc R 1 . .
C C18 0.8568(8) 0.5576(5) 0.9736(7) 0.065(2) Uani d U 1 . .
H H18 0.9087 0.5927 0.9373 0.078 Uiso calc R 1 . .
C C19 0.6786(9) 0.4657(5) 0.9548(6) 0.053(2) Uani d U 1 . .
C C20 0.5701(8) 0.4215(4) 0.8787(7) 0.0470(18) Uani d U 1 . .

loop_
_atom_site_aniso_label
_atom_site_aniso_U_11
_atom_site_aniso_U_22
_atom_site_aniso_U_33
_atom_site_aniso_U_12
_atom_site_aniso_U_13
_atom_site_aniso_U_23
Zn1 0.0269(4) 0.0414(4) 0.0374(4) -0.0027(3) 0.0104(3) -0.0022(3)
O1 0.031(2) 0.049(3) 0.076(4) -0.009(2) 0.014(2) -0.004(3)
O2 0.056(3) 0.037(3) 0.078(4) -0.011(2) 0.033(3) -0.001(2)
O3 0.032(2) 0.060(3) 0.044(3) 0.002(2) 0.004(2) 0.001(2)
O4 0.028(2) 0.059(3) 0.037(3) -0.005(2) 0.0079(19) 0.004(2)
O1w 0.026(2) 0.049(3) 0.035(3) -0.002(2) 0.008(2) 0.002(2)
N1 0.037(3) 0.040(3) 0.046(3) 0.005(2) 0.021(3) 0.007(3)
N2 0.040(3) 0.067(4) 0.034(3) 0.026(3) -0.005(3) -0.017(3)
C1 0.082(6) 0.062(6) 0.138(10) -0.014(5) 0.079(7) -0.008(6)
C2 0.080(6) 0.057(5) 0.164(11) -0.035(5) 0.087(7) -0.049(6)
C3 0.086(7) 0.068(6) 0.166(11) -0.039(5) 0.090(8) -0.057(7)
C4 0.057(5) 0.051(5) 0.120(8) -0.012(4) 0.057(5) -0.016(5)
C5 0.038(4) 0.040(4) 0.055(5) -0.008(3) 0.019(3) -0.001(3)
C6 0.055(5) 0.056(5) 0.098(7) -0.016(4) 0.049(5) -0.025(5)
C7 0.028(3) 0.046(4) 0.040(4) -0.011(3) 0.015(3) -0.005(3)
C8 0.036(4) 0.047(4) 0.075(5) -0.006(3) 0.028(4) -0.022(4)
C9 0.044(4) 0.045(4) 0.069(5) -0.008(3) 0.028(4) -0.001(3)
C10 0.054(4) 0.049(4) 0.109(7) -0.001(3) 0.047(5) 0.004(4)
C11 0.065(5) 0.050(4) 0.126(7) 0.019(4) 0.059(5) 0.028(5)
C12 0.085(5) 0.065(5) 0.079(5) 0.053(4) 0.064(5) 0.043(4)
C13 0.107(7) 0.086(6) 0.100(7) 0.064(5) 0.073(6) 0.056(5)
C14 0.122(7) 0.112(7) 0.062(6) 0.084(6) 0.050(6) 0.036(5)
C15 0.091(6) 0.090(6) 0.055(5) 0.067(5) 0.020(5) 0.009(5)
C16 0.112(7) 0.108(7) 0.056(5) 0.080(6) -0.003(5) -0.018(5)
C17 0.077(6) 0.102(7) 0.071(6) 0.055(5) -0.029(5) -0.044(5)
C18 0.049(4) 0.078(5) 0.053(4) 0.035(4) -0.015(4) -0.028(4)
C19 0.062(4) 0.067(5) 0.035(4) 0.046(4) 0.019(3) 0.012(3)
C20 0.056(4) 0.050(4) 0.045(4) 0.029(3) 0.031(3) 0.018(3)

loop_
_atom_type_symbol
_atom_type_description
_atom_type_scat_dispersion_real
_atom_type_scat_dispersion_imag
_atom_type_scat_source
C C 0.0033 0.0016 'International Tables Vol C Tables 4.2.6.8 and 6.1.1.4'
H H 0.0000 0.0000 'International Tables Vol C Tables 4.2.6.8 and 6.1.1.4'
N N 0.0061 0.0033 'International Tables Vol C Tables 4.2.6.8 and 6.1.1.4'
O O 0.0106 0.0060 'International Tables Vol C Tables 4.2.6.8 and 6.1.1.4'
Zn Zn 0.2839 1.4301 'International Tables Vol C Tables 4.2.6.8 and 6.1.1.4'

loop_
_geom_angle_atom_site_label_1
_geom_angle_atom_site_label_2
_geom_angle_atom_site_label_3
_geom_angle_site_symmetry_1
_geom_angle_site_symmetry_3
_geom_angle
_geom_angle_publ_flag
O1 Zn1 O3 . 3_766 90.3(2) ?
O1 Zn1 O4 . 3_766 98.2(2) ?
O1 Zn1 O1w . . 92.6(2) ?
O1 Zn1 N2 . . 92.7(2) ?
O1 Zn1 N1 . . 170.6(2) ?
O3 Zn1 O4 3_766 3_766 58.8(2) ?
O3 Zn1 O1w 3_766 . 152.1(2) ?
O3 Zn1 N1 3_766 . 90.0(2) ?
O3 Zn1 N2 3_766 . 99.5(2) ?
O4 Zn1 O1w 3_766 . 93.3(2) ?
O4 Zn1 N1 3_766 . 89.9(2) ?
O4 Zn1 N2 3_766 . 155.5(2) ?
O1w Zn1 N1 . . 91.6(2) ?
O1w Zn1 N2 . . 108.1(2) ?
N1 Zn1 N2 . . 78.0(2) ?
C8 O1 Zn1 . . 126.2(5) ?
C7 O3 Zn1 . 3_766 91.9(4) ?
C7 O4 Zn1 . 3_766 88.6(4) ?
Zn1 O1w H11 . . 100(6) ?
Zn1 O1w H12 . . 111(5) ?
H11 O1w H12 . . 123(8) ?
C9 N1 C20 . . 118.4(6) ?
C9 N1 Zn1 . . 129.4(5) ?
C20 N1 Zn1 . . 111.9(5) ?
C18 N2 C19 . . 119.2(7) ?
C18 N2 Zn1 . . 126.6(6) ?
C19 N2 Zn1 . . 114.1(5) ?
C6 C1 C2 . . 111.5(8) ?
C6 C1 H1A . . 109.3 ?
C2 C1 H1A . . 109.3 ?
C6 C1 H1B . . 109.3 ?
C2 C1 H1B . . 109.3 ?
H1A C1 H1B . . 108.0 ?
C3 C2 C1 . . 109.7(7) ?
C3 C2 H2A . . 109.7 ?
C1 C2 H2A . . 109.7 ?
C3 C2 H2B . . 109.7 ?
C1 C2 H2B . . 109.7 ?
H2A C2 H2B . . 108.2 ?
C4 C3 C2 . . 112.8(8) ?
C4 C3 H3A . . 109.0 ?
C2 C3 H3A . . 109.0 ?
C4 C3 H3B . . 109.0 ?
C2 C3 H3B . . 109.0 ?
H3A C3 H3B . . 107.8 ?
C3 C4 C5 . . 115.1(8) ?
C3 C4 C8 . . 116.0(7) ?
C5 C4 C8 . . 106.6(6) ?
C3 C4 H4 . . 106.1 ?
C5 C4 H4 . . 106.1 ?
C8 C4 H4 . . 106.1 ?
C4 C5 C6 . . 110.4(6) ?
C4 C5 H5A . . 109.6 ?
C6 C5 H5A . . 109.6 ?
C4 C5 H5B . . 109.6 ?
C6 C5 H5B . . 109.6 ?
H5A C5 H5B . . 108.1 ?
C1 C6 C7 . . 116.8(8) ?
C1 C6 C5 . . 113.7(7) ?
C7 C6 C5 . . 109.3(6) ?
C1 C6 H6 . . 105.3 ?
C7 C6 H6 . . 105.3 ?
C5 C6 H6 . . 105.3 ?
O3 C7 O4 . . 120.6(6) ?
O3 C7 C6 . . 121.6(7) ?
O4 C7 C6 . . 117.8(7) ?
O2 C8 O1 . . 125.7(6) ?
O2 C8 C4 . . 118.9(8) ?
O1 C8 C4 . . 115.4(7) ?
N1 C9 C10 . . 123.7(8) ?
N1 C9 H9 . . 118.1 ?
C10 C9 H9 . . 118.1 ?
C11 C10 C9 . . 119.2(9) ?
C11 C10 H10 . . 120.4 ?
C9 C10 H10 . . 120.4 ?
C10 C11 C12 . . 120.3(8) ?
C10 C11 H11A . . 119.8 ?
C12 C11 H11A . . 119.8 ?
C11 C12 C20 . . 118.1(8) ?
C11 C12 C13 . . 127.1(9) ?
C20 C12 C13 . . 114.9(10) ?
C14 C13 C12 . . 122.6(10) ?
C14 C13 H13 . . 118.7 ?
C12 C13 H13 . . 118.7 ?
C13 C14 C15 . . 123.7(10) ?
C13 C14 H14 . . 118.2 ?
C15 C14 H14 . . 118.2 ?
C14 C15 C19 . . 116.7(11) ?
C14 C15 C16 . . 127.9(11) ?
C19 C15 C16 . . 115.4(11) ?
C17 C16 C15 . . 123.2(10) ?
C17 C16 H16 . . 118.4 ?
C15 C16 H16 . . 118.4 ?
C16 C17 C18 . . 117.9(11) ?
C16 C17 H17 . . 121.1 ?
C18 C17 H17 . . 121.1 ?
N2 C18 C17 . . 122.2(11) ?
N2 C18 H18 . . 118.9 ?
C17 C18 H18 . . 118.9 ?
N2 C19 C20 . . 118.3(6) ?
N2 C19 C15 . . 122.0(9) ?
C20 C19 C15 . . 119.6(9) ?
N1 C20 C19 . . 117.3(6) ?
N1 C20 C12 . . 120.2(8) ?
C19 C20 C12 . . 122.5(8) ?

loop_
_geom_bond_atom_site_label_1
_geom_bond_atom_site_label_2
_geom_bond_site_symmetry_2
_geom_bond_distance
_geom_bond_publ_flag
Zn1 O1 . 2.035(5) ?
Zn1 O3 3_766 2.188(5) ?
Zn1 O4 3_766 2.247(5) ?
Zn1 O1w . 2.056(5) ?
Zn1 N1 . 2.166(5) ?
Zn1 N2 . 2.107(6) ?
O1 C8 . 1.250(10) ?
O2 C8 . 1.251(9) ?
O3 C7 . 1.241(8) ?
O3 Zn1 3_766 2.188(5) ?
O4 C7 . 1.266(8) ?
O4 Zn1 3_766 2.247(5) ?
O1w H11 . 0.84(6) ?
O1w H12 . 0.84(6) ?
N1 C9 . 1.306(9) ?
N1 C20 . 1.378(9) ?
N2 C18 . 1.331(10) ?
N2 C19 . 1.358(11) ?
C1 C6 . 1.422(12) ?
C1 C2 . 1.544(12) ?
C1 H1A . 0.9900 ?
C1 H1B . 0.9900 ?
C2 C3 . 1.535(10) ?
C2 H2A . 0.9900 ?
C2 H2B . 0.9900 ?
C3 C4 . 1.408(13) ?
C3 H3A . 0.9900 ?
C3 H3B . 0.9900 ?
C4 C5 . 1.521(10) ?
C4 C8 . 1.536(9) ?
C4 H4 . 1.0000 ?
C5 C6 . 1.536(9) ?
C5 H5A . 0.9900 ?
C5 H5B . 0.9900 ?
C6 C7 . 1.504(10) ?
C6 H6 . 1.0000 ?
C9 C10 . 1.397(10) ?
C9 H9 . 0.9500 ?
C10 C11 . 1.331(14) ?
C10 H10 . 0.9500 ?
C11 C12 . 1.394(14) ?
C11 H11A . 0.9500 ?
C12 C20 . 1.423(11) ?
C12 C13 . 1.456(15) ?
C13 C14 . 1.297(16) ?
C13 H13 . 0.9500 ?
C14 C15 . 1.434(17) ?
C14 H14 . 0.9500 ?
C15 C19 . 1.416(11) ?
C15 C16 . 1.403(16) ?
C16 C17 . 1.331(17) ?
C16 H16 . 0.9500 ?
C17 C18 . 1.407(14) ?
C17 H17 . 0.9500 ?
C18 H18 . 0.9500 ?
C19 C20 . 1.412(12) ?

loop_
_geom_hbond_atom_site_label_D
_geom_hbond_atom_site_label_H
_geom_hbond_atom_site_label_A
_geom_hbond_site_symmetry_A
_geom_hbond_distance_DH
_geom_hbond_distance_HA
_geom_hbond_distance_DA
_geom_hbond_angle_DHA
_geom_hbond_publ_flag
O1w H11 O2 . 0.84(6) 1.80(7) 2.614(6) 162(8) yes
O1w H12 O4 1_455 0.84(6) 1.89(3) 2.701(6) 161(8) yes

loop_
_geom_torsion_atom_site_label_1
_geom_torsion_atom_site_label_2
_geom_torsion_atom_site_label_3
_geom_torsion_atom_site_label_4
_geom_torsion_site_symmetry_1
_geom_torsion_site_symmetry_2
_geom_torsion_site_symmetry_3
_geom_torsion_site_symmetry_4
_geom_torsion
_geom_torsion_publ_flag
O1w Zn1 O1 C8 . . . . -26.9(6) ?
N2 Zn1 O1 C8 . . . . -135.2(6) ?
O3 Zn1 O1 C8 3_766 . . . 125.3(6) ?
O4 Zn1 O1 C8 3_766 . . . 66.8(6) ?
O1w Zn1 N1 C9 . . . . 72.9(6) ?
N2 Zn1 N1 C9 . . . . -178.9(6) ?
O3 Zn1 N1 C9 3_766 . . . -79.2(6) ?
O4 Zn1 N1 C9 3_766 . . . -20.4(6) ?
O1w Zn1 N1 C20 . . . . -113.8(4) ?
N2 Zn1 N1 C20 . . . . -5.6(4) ?
O3 Zn1 N1 C20 3_766 . . . 94.1(4) ?
O4 Zn1 N1 C20 3_766 . . . 152.9(4) ?
O1 Zn1 N2 C18 . . . . 2.1(6) ?
O1w Zn1 N2 C18 . . . . -91.6(5) ?
N1 Zn1 N2 C18 . . . . -179.3(6) ?
O3 Zn1 N2 C18 3_766 . . . 92.8(6) ?
O4 Zn1 N2 C18 3_766 . . . 118.8(6) ?
O1 Zn1 N2 C19 . . . . -173.6(4) ?
O1w Zn1 N2 C19 . . . . 92.7(5) ?
N1 Zn1 N2 C19 . . . . 5.0(4) ?
O3 Zn1 N2 C19 3_766 . . . -82.9(4) ?
O4 Zn1 N2 C19 3_766 . . . -56.9(7) ?
C6 C1 C2 C3 . . . . -55.1(14) ?
C1 C2 C3 C4 . . . . 53.5(14) ?
C2 C3 C4 C5 . . . . -52.1(13) ?
C2 C3 C4 C8 . . . . -177.5(9) ?
C3 C4 C5 C6 . . . . 48.8(11) ?
C8 C4 C5 C6 . . . . 178.9(8) ?
C2 C1 C6 C7 . . . . -176.1(8) ?
C2 C1 C6 C5 . . . . 55.2(12) ?
C4 C5 C6 C1 . . . . -50.4(11) ?
C4 C5 C6 C7 . . . . 177.0(8) ?
Zn1 O3 C7 O4 3_766 . . . 1.5(6) ?
Zn1 O3 C7 C6 3_766 . . . -176.8(5) ?
Zn1 O4 C7 O3 3_766 . . . -1.4(6) ?
Zn1 O4 C7 C6 3_766 . . . 176.9(5) ?
C1 C6 C7 O3 . . . . -56.5(10) ?
C5 C6 C7 O3 . . . . 74.4(9) ?
C1 C6 C7 O4 . . . . 125.2(9) ?
C5 C6 C7 O4 . . . . -103.9(8) ?
Zn1 O1 C8 O2 . . . . 17.5(11) ?
Zn1 O1 C8 C4 . . . . -161.7(5) ?
C3 C4 C8 O2 . . . . 29.2(13) ?
C5 C4 C8 O2 . . . . -100.4(8) ?
C3 C4 C8 O1 . . . . -151.5(9) ?
C5 C4 C8 O1 . . . . 78.9(9) ?
C20 N1 C9 C10 . . . . -0.2(10) ?
Zn1 N1 C9 C10 . . . . 172.7(5) ?
N1 C9 C10 C11 . . . . 0.8(12) ?
C9 C10 C11 C12 . . . . -0.2(12) ?
C10 C11 C12 C20 . . . . -0.9(11) ?
C10 C11 C12 C13 . . . . 178.2(7) ?
C11 C12 C13 C14 . . . . -180.0(9) ?
C20 C12 C13 C14 . . . . -0.9(12) ?
C12 C13 C14 C15 . . . . -0.5(14) ?
C13 C14 C15 C19 . . . . 1.1(13) ?
C13 C14 C15 C16 . . . . -177.6(9) ?
C14 C15 C16 C17 . . . . -179.2(9) ?
C19 C15 C16 C17 . . . . 2.2(12) ?
C15 C16 C17 C18 . . . . -1.2(14) ?
C19 N2 C18 C17 . . . . 0.5(10) ?
Zn1 N2 C18 C17 . . . . -175.0(5) ?
C16 C17 C18 N2 . . . . -0.2(12) ?
C18 N2 C19 C20 . . . . -179.8(6) ?
Zn1 N2 C19 C20 . . . . -3.8(7) ?
C18 N2 C19 C15 . . . . 0.6(9) ?
Zn1 N2 C19 C15 . . . . 176.6(5) ?
C14 C15 C19 N2 . . . . 179.3(6) ?
C16 C15 C19 N2 . . . . -1.8(10) ?
C14 C15 C19 C20 . . . . -0.2(10) ?
C16 C15 C19 C20 . . . . 178.6(6) ?
C9 N1 C20 C19 . . . . 179.7(6) ?
Zn1 N1 C20 C19 . . . . 5.5(7) ?
C9 N1 C20 C12 . . . . -0.9(9) ?
Zn1 N1 C20 C12 . . . . -175.0(5) ?
N2 C19 C20 N1 . . . . -1.3(9) ?
C15 C19 C20 N1 . . . . 178.3(6) ?
N2 C19 C20 C12 . . . . 179.3(6) ?
C15 C19 C20 C12 . . . . -1.2(10) ?
C11 C12 C20 N1 . . . . 1.4(9) ?
C13 C12 C20 N1 . . . . -177.7(6) ?
C11 C12 C20 C19 . . . . -179.1(6) ?
C13 C12 C20 C19 . . . . 1.7(9) ?
